data_2216811
loop_
_publ_author_name
'Butcher, Ray J.'
'Jasinski, Jerry P.'
'Benjamin, Ellis'
'Hijji, Yousef M.'
'Benjamin, Earl'

_publ_section_title
;
 5-Hydroxy-4-methyl-4-azatricyclo[5.2.2.0^2,6^]undec-8-en-3-one
;
_journal_coeditor_code TK2206
_journal_issue 12
_journal_name_full 'Acta Crystallographica Section E'
_journal_page_first o4565
_journal_page_last o4565
_journal_paper_doi 10.1107/S1600536807053779
_journal_volume 63
_journal_year 2007
_chemical_formula_iupac 'C11 H15 N O2'
_chemical_formula_moiety 'C11 H15 N O2'
_chemical_formula_sum 'C11 H15 N O2'
_chemical_formula_weight 193.24
_chemical_name_systematic
;
5-Hydroxy-4-methyl-4-azatricyclo[5.2.2.0^2,6^]undec-8-en-3-one
;
_space_group_IT_number 2
_symmetry_cell_setting triclinic
_symmetry_space_group_name_Hall '-P 1'
_symmetry_space_group_name_H-M 'P -1'
_atom_sites_solution_hydrogens geom
_atom_sites_solution_primary direct
_atom_sites_solution_secondary difmap
_cell_angle_alpha 108.89(2)
_cell_angle_beta 91.454(13)
_cell_angle_gamma 91.817(16)
_cell_formula_units_Z 4
_cell_length_a 9.0426(10)
_cell_length_b 9.409(3)
_cell_length_c 12.260(3)
_cell_measurement_reflns_used 2564
_cell_measurement_temperature 203
_cell_measurement_theta_max 32.4
_cell_measurement_theta_min 4.8
_cell_volume 985.7(4)
_computing_cell_refinement 'CrysAlisPro (Oxford Diffraction, 2007)'
_computing_data_collection 'CrysAlisPro (Oxford Diffraction, 2007)'
_computing_data_reduction 'CrysAlisRED (Oxford Diffraction, 2007)'
_computing_molecular_graphics 'WinGX (Farrugia, 1999)'
_computing_publication_material 'WinGX (Farrugia, 1999)'
_computing_structure_refinement 'SHELXL97 (Sheldrick, 1997)'
_computing_structure_solution 'SHELXS97 (Sheldrick, 1997)'
_diffrn_ambient_temperature 203
_diffrn_detector_area_resol_mean 10.5081
_diffrn_measured_fraction_theta_full 0.991
_diffrn_measured_fraction_theta_max 0.893
_diffrn_measurement_device_type 'Oxford Diffraction Gemini R CCD'
_diffrn_measurement_method '\f and \w'
_diffrn_radiation_monochromator graphite
_diffrn_radiation_source 'fine-focus sealed tube'
_diffrn_radiation_type MoK\a
_diffrn_radiation_wavelength 0.71073
_diffrn_reflns_av_R_equivalents 0.048
_diffrn_reflns_av_sigmaI/netI 0.294
_diffrn_reflns_limit_h_max 12
_diffrn_reflns_limit_h_min -13
_diffrn_reflns_limit_k_max 13
_diffrn_reflns_limit_k_min -13
_diffrn_reflns_limit_l_max 18
_diffrn_reflns_limit_l_min -18
_diffrn_reflns_number 12514
_diffrn_reflns_theta_full 25.0
_diffrn_reflns_theta_max 32.5
_diffrn_reflns_theta_min 4.8
_diffrn_standards_decay_% 0
_diffrn_standards_number 0
_exptl_absorpt_coefficient_mu 0.089
_exptl_absorpt_correction_type none
_exptl_crystal_colour colourless
_exptl_crystal_density_diffrn 1.302
_exptl_crystal_density_method 'not measured'
_exptl_crystal_description chunk
_exptl_crystal_F_000 416
_exptl_crystal_size_max 0.55
_exptl_crystal_size_mid 0.46
_exptl_crystal_size_min 0.36
_refine_diff_density_max 0.22
_refine_diff_density_min -0.19
_refine_ls_extinction_method none
_refine_ls_goodness_of_fit_ref 0.73
_refine_ls_hydrogen_treatment constr
_refine_ls_matrix_type full
_refine_ls_number_parameters 257
_refine_ls_number_reflns 6368
_refine_ls_number_restraints 0
_refine_ls_restrained_S_all 0.73
_refine_ls_R_factor_all 0.141
_refine_ls_R_factor_gt 0.044
_refine_ls_shift/su_max 0.007
_refine_ls_shift/su_mean 0.000
_refine_ls_structure_factor_coef Fsqd
_refine_ls_weighting_details 'calc w = 1/[\s^2^(Fo^2^)+(0.0322P)^2^] where P=(Fo^2^+2Fc^2^)/3'
_refine_ls_weighting_scheme calc
_refine_ls_wR_factor_gt 0.072
_refine_ls_wR_factor_ref 0.084
_reflns_number_gt 2308
_reflns_number_total 6368
_reflns_threshold_expression I>2\s(I)
_cod_data_source_file tk2206.cif
_cod_data_source_block I
_cod_original_cell_volume 985.8(4)
_cod_database_code 2216811
_cod_database_fobs_code 2216811

loop_
_symmetry_equiv_pos_as_xyz
'x, y, z'
'-x, -y, -z'

loop_
_atom_site_type_symbol
_atom_site_label
_atom_site_fract_x
_atom_site_fract_y
_atom_site_fract_z
_atom_site_U_iso_or_equiv
_atom_site_adp_type
_atom_site_calc_flag
_atom_site_refinement_flags
_atom_site_occupancy
O O1A 0.16069(9) 0.52439(10) 0.07775(8) 0.0314(2) Uani d . 1
O O2A 0.36646(9) 0.25659(10) -0.24154(8) 0.0366(3) Uani d . 1
H H2AA 0.3548 0.1782 -0.2974 0.055 Uiso calc R 1
O O1B 0.33481(10) 1.00085(10) 0.57185(8) 0.0333(2) Uani d . 1
O O2B 0.12572(10) 0.80442(10) 0.22133(9) 0.0387(3) Uani d . 1
H H2BA 0.1357 0.7174 0.1777 0.058 Uiso calc R 1
N N1A 0.20075(11) 0.34330(12) -0.09313(9) 0.0276(3) Uani d . 1
N N1B 0.28780(11) 0.85683(12) 0.38432(10) 0.0284(3) Uani d . 1
C C1A 0.18021(13) 0.48518(14) -0.02746(12) 0.0247(3) Uani d . 1
C C2A 0.18082(14) 0.58569(14) -0.10129(11) 0.0267(3) Uani d . 1
H H2AB 0.0796 0.6204 -0.1068 0.032 Uiso calc R 1
C C3A 0.28881(15) 0.72297(14) -0.05591(12) 0.0308(3) Uani d . 1
H H3AA 0.2615 0.7893 0.0210 0.037 Uiso calc R 1
C C4A 0.28725(17) 0.80663(16) -0.14502(13) 0.0406(4) Uani d . 1
H H4AA 0.1869 0.8383 -0.1546 0.049 Uiso calc R 1
H H4AB 0.3532 0.8967 -0.1177 0.049 Uiso calc R 1
C C5A 0.33856(17) 0.70269(16) -0.26115(13) 0.0411(4) Uani d . 1
H H5AA 0.4280 0.7467 -0.2831 0.049 Uiso calc R 1
H H5AB 0.2612 0.6912 -0.3212 0.049 Uiso calc R 1
C C6A 0.37122(15) 0.54791(15) -0.25038(12) 0.0333(4) Uani d . 1
H H6AA 0.4094 0.4802 -0.3230 0.040 Uiso calc R 1
C C7A 0.22374(14) 0.48369(14) -0.22132(11) 0.0268(3) Uani d . 1
H H7AA 0.1461 0.4857 -0.2792 0.032 Uiso calc R 1
C C8A 0.22836(14) 0.32299(14) -0.21366(12) 0.0282(3) Uani d . 1
H H8AA 0.1485 0.2580 -0.2639 0.034 Uiso calc R 1
C C9A 0.18835(15) 0.21534(15) -0.05272(13) 0.0356(4) Uani d . 1
H H9AA 0.1873 0.2500 0.0309 0.053 Uiso calc R 1
H H9AB 0.2721 0.1525 -0.0777 0.053 Uiso calc R 1
H H9AC 0.0973 0.1577 -0.0842 0.053 Uiso calc R 1
C C10A 0.48098(15) 0.57138(15) -0.15213(14) 0.0351(4) Uani d . 1
H H10A 0.5724 0.5249 -0.1612 0.042 Uiso calc R 1
C C11A 0.43988(15) 0.66246(15) -0.05131(13) 0.0343(4) Uani d . 1
H H11A 0.4996 0.6869 0.0166 0.041 Uiso calc R 1
C C1B 0.31536(14) 0.98754(14) 0.46820(12) 0.0257(3) Uani d . 1
C C2B 0.32041(15) 1.11280(14) 0.41787(11) 0.0282(3) Uani d . 1
H H2BB 0.4225 1.1572 0.4259 0.034 Uiso calc R 1
C C3B 0.21215(15) 1.23657(14) 0.47498(12) 0.0319(4) Uani d . 1
H H3BA 0.2370 1.2838 0.5583 0.038 Uiso calc R 1
C C4B 0.22084(17) 1.35259(16) 0.41135(13) 0.0416(4) Uani d . 1
H H4BA 0.3224 1.3945 0.4170 0.050 Uiso calc R 1
H H4BB 0.1559 1.4351 0.4469 0.050 Uiso calc R 1
C C5B 0.17286(18) 1.27657(16) 0.28377(13) 0.0438(4) Uani d . 1
H H5BA 0.2532 1.2868 0.2343 0.053 Uiso calc R 1
H H5BB 0.0863 1.3252 0.2646 0.053 Uiso calc R 1
C C6B 0.13431(15) 1.10831(15) 0.26263(13) 0.0362(4) Uani d . 1
H H6BA 0.0980 1.0575 0.1821 0.043 Uiso calc R 1
C C7B 0.27679(14) 1.03841(15) 0.28943(12) 0.0299(3) Uani d . 1
H H7BA 0.3570 1.0593 0.2426 0.036 Uiso calc R 1
C C8B 0.26488(15) 0.86870(15) 0.26949(12) 0.0297(3) Uani d . 1
H H8BA 0.3442 0.8178 0.2189 0.036 Uiso calc R 1
C C9B 0.28810(16) 0.71219(15) 0.40165(14) 0.0382(4) Uani d . 1
H H9BA 0.2857 0.7261 0.4835 0.057 Uiso calc R 1
H H9BB 0.3771 0.6615 0.3707 0.057 Uiso calc R 1
H H9BC 0.2017 0.6518 0.3624 0.057 Uiso calc R 1
C C10B 0.01956(16) 1.09860(15) 0.34593(15) 0.0379(4) Uani d . 1
H H10B -0.0733 1.0489 0.3223 0.045 Uiso calc R 1
C C11B 0.05950(16) 1.16562(15) 0.45542(14) 0.0368(4) Uani d . 1
H H11B -0.0030 1.1684 0.5161 0.044 Uiso calc R 1

loop_
_atom_site_aniso_label
_atom_site_aniso_U_11
_atom_site_aniso_U_22
_atom_site_aniso_U_33
_atom_site_aniso_U_12
_atom_site_aniso_U_13
_atom_site_aniso_U_23
O1A 0.0365(6) 0.0309(5) 0.0230(6) -0.0003(4) 0.0021(5) 0.0035(4)
O2A 0.0326(6) 0.0336(6) 0.0340(7) 0.0079(4) 0.0020(5) -0.0032(5)
O1B 0.0431(6) 0.0312(6) 0.0239(6) 0.0069(4) -0.0006(5) 0.0063(4)
O2B 0.0352(6) 0.0305(6) 0.0381(7) 0.0002(4) -0.0047(5) -0.0053(5)
N1A 0.0320(7) 0.0217(6) 0.0265(7) 0.0021(5) 0.0005(5) 0.0043(5)
N1B 0.0332(7) 0.0240(6) 0.0250(7) 0.0014(5) 0.0023(6) 0.0037(6)
C1A 0.0184(7) 0.0268(8) 0.0262(8) -0.0002(6) -0.0007(6) 0.0050(7)
C2A 0.0236(7) 0.0258(7) 0.0292(9) 0.0055(6) 0.0002(6) 0.0068(7)
C3A 0.0400(9) 0.0239(8) 0.0261(8) -0.0020(7) 0.0042(7) 0.0047(6)
C4A 0.0484(10) 0.0314(8) 0.0471(11) 0.0024(7) 0.0038(8) 0.0194(8)
C5A 0.0447(9) 0.0449(10) 0.0402(10) -0.0012(8) 0.0016(8) 0.0233(8)
C6A 0.0316(8) 0.0345(8) 0.0304(9) 0.0042(7) 0.0042(7) 0.0052(7)
C7A 0.0241(7) 0.0294(8) 0.0234(8) 0.0021(6) -0.0033(6) 0.0038(6)
C8A 0.0267(8) 0.0286(8) 0.0245(8) 0.0006(6) 0.0003(6) 0.0019(6)
C9A 0.0397(9) 0.0277(8) 0.0384(9) -0.0026(6) -0.0002(7) 0.0101(7)
C10A 0.0266(8) 0.0352(8) 0.0457(10) -0.0025(7) 0.0038(7) 0.0164(8)
C11A 0.0304(8) 0.0329(8) 0.0387(10) -0.0094(7) -0.0071(7) 0.0123(8)
C1B 0.0232(8) 0.0266(8) 0.0260(9) 0.0042(6) 0.0025(6) 0.0066(7)
C2B 0.0274(8) 0.0261(8) 0.0284(9) -0.0022(6) -0.0022(6) 0.0057(6)
C3B 0.0487(9) 0.0241(8) 0.0227(8) 0.0040(7) -0.0008(7) 0.0074(6)
C4B 0.0537(10) 0.0295(8) 0.0440(10) -0.0007(7) -0.0017(8) 0.0158(8)
C5B 0.0539(10) 0.0421(10) 0.0425(11) -0.0025(8) -0.0015(8) 0.0244(8)
C6B 0.0401(9) 0.0369(9) 0.0304(9) -0.0030(7) -0.0084(7) 0.0103(7)
C7B 0.0268(8) 0.0374(8) 0.0253(8) -0.0019(6) 0.0035(6) 0.0102(7)
C8B 0.0250(8) 0.0346(8) 0.0249(9) 0.0008(6) 0.0014(7) 0.0031(7)
C9B 0.0466(9) 0.0234(8) 0.0445(10) 0.0050(7) 0.0067(8) 0.0104(7)
C10B 0.0294(8) 0.0297(8) 0.0555(12) 0.0025(7) -0.0028(8) 0.0154(8)
C11B 0.0376(9) 0.0323(8) 0.0482(11) 0.0119(7) 0.0179(8) 0.0216(8)

loop_
_atom_type_symbol
_atom_type_description
_atom_type_scat_dispersion_real
_atom_type_scat_dispersion_imag
_atom_type_scat_source
C C 0.0033 0.0016 'International Tables Vol C Tables 4.2.6.8 and 6.1.1.4'
H H 0.0000 0.0000 'International Tables Vol C Tables 4.2.6.8 and 6.1.1.4'
N N 0.0061 0.0033 'International Tables Vol C Tables 4.2.6.8 and 6.1.1.4'
O O 0.0106 0.0060 'International Tables Vol C Tables 4.2.6.8 and 6.1.1.4'

loop_
_geom_angle_atom_site_label_1
_geom_angle_atom_site_label_2
_geom_angle_atom_site_label_3
_geom_angle
C8A O2A H2AA 109.5
C8B O2B H2BA 109.5
C1A N1A C9A 124.14(11)
C1A N1A C8A 115.08(11)
C9A N1A C8A 120.68(11)
C1B N1B C9B 123.98(12)
C1B N1B C8B 114.83(12)
C9B N1B C8B 121.10(11)
O1A C1A N1A 124.04(13)
O1A C1A C2A 126.28(12)
N1A C1A C2A 109.67(12)
C1A C2A C3A 113.55(12)
C1A C2A C7A 104.81(10)
C3A C2A C7A 110.95(10)
C1A C2A H2AB 109.1
C3A C2A H2AB 109.1
C7A C2A H2AB 109.1
C11A C3A C2A 106.35(10)
C11A C3A C4A 108.68(11)
C2A C3A C4A 107.56(12)
C11A C3A H3AA 111.3
C2A C3A H3AA 111.3
C4A C3A H3AA 111.3
C5A C4A C3A 109.68(11)
C5A C4A H4AA 109.7
C3A C4A H4AA 109.7
C5A C4A H4AB 109.7
C3A C4A H4AB 109.7
H4AA C4A H4AB 108.2
C4A C5A C6A 109.33(11)
C4A C5A H5AA 109.8
C6A C5A H5AA 109.8
C4A C5A H5AB 109.8
C6A C5A H5AB 109.8
H5AA C5A H5AB 108.3
C10A C6A C5A 108.20(12)
C10A C6A C7A 109.15(12)
C5A C6A C7A 106.43(10)
C10A C6A H6AA 111.0
C5A C6A H6AA 111.0
C7A C6A H6AA 111.0
C2A C7A C6A 107.76(11)
C2A C7A C8A 106.03(10)
C6A C7A C8A 115.39(10)
C2A C7A H7AA 109.2
C6A C7A H7AA 109.2
C8A C7A H7AA 109.2
O2A C8A N1A 109.21(11)
O2A C8A C7A 113.56(10)
N1A C8A C7A 103.97(10)
O2A C8A H8AA 110.0
N1A C8A H8AA 110.0
C7A C8A H8AA 110.0
N1A C9A H9AA 109.5
N1A C9A H9AB 109.5
H9AA C9A H9AB 109.5
N1A C9A H9AC 109.5
H9AA C9A H9AC 109.5
H9AB C9A H9AC 109.5
C11A C10A C6A 115.14(12)
C11A C10A H10A 122.4
C6A C10A H10A 122.4
C10A C11A C3A 113.66(14)
C10A C11A H11A 123.2
C3A C11A H11A 123.2
O1B C1B N1B 124.37(13)
O1B C1B C2B 126.00(13)
N1B C1B C2B 109.63(12)
C1B C2B C7B 105.14(11)
C1B C2B C3B 112.38(10)
C7B C2B C3B 110.17(11)
C1B C2B H2BB 109.7
C7B C2B H2BB 109.7
C3B C2B H2BB 109.7
C11B C3B C4B 108.09(12)
C11B C3B C2B 107.59(11)
C4B C3B C2B 107.31(11)
C11B C3B H3BA 111.2
C4B C3B H3BA 111.2
C2B C3B H3BA 111.2
C3B C4B C5B 109.51(12)
C3B C4B H4BA 109.8
C5B C4B H4BA 109.8
C3B C4B H4BB 109.8
C5B C4B H4BB 109.8
H4BA C4B H4BB 108.2
C4B C5B C6B 109.16(12)
C4B C5B H5BA 109.8
C6B C5B H5BA 109.8
C4B C5B H5BB 109.8
C6B C5B H5BB 109.8
H5BA C5B H5BB 108.3
C10B C6B C7B 109.17(12)
C10B C6B C5B 107.80(11)
C7B C6B C5B 106.82(12)
C10B C6B H6BA 111.0
C7B C6B H6BA 111.0
C5B C6B H6BA 111.0
C8B C7B C2B 105.91(11)
C8B C7B C6B 115.58(11)
C2B C7B C6B 108.49(10)
C8B C7B H7BA 108.9
C2B C7B H7BA 108.9
C6B C7B H7BA 108.9
O2B C8B N1B 110.62(11)
O2B C8B C7B 112.23(11)
N1B C8B C7B 104.12(11)
O2B C8B H8BA 109.9
N1B C8B H8BA 109.9
C7B C8B H8BA 109.9
N1B C9B H9BA 109.5
N1B C9B H9BB 109.5
H9BA C9B H9BB 109.5
N1B C9B H9BC 109.5
H9BA C9B H9BC 109.5
H9BB C9B H9BC 109.5
C11B C10B C6B 114.46(14)
C11B C10B H10B 122.8
C6B C10B H10B 122.8
C10B C11B C3B 114.51(13)
C10B C11B H11B 122.7
C3B C11B H11B 122.7

loop_
_geom_bond_atom_site_label_1
_geom_bond_atom_site_label_2
_geom_bond_distance
O1A C1A 1.2404(15)
O2A C8A 1.4140(14)
O2A H2AA 0.8300
O1B C1B 1.2432(15)
O2B C8B 1.4073(16)
O2B H2BA 0.8300
N1A C1A 1.3387(16)
N1A C9A 1.4451(17)
N1A C8A 1.4565(16)
N1B C1B 1.3345(17)
N1B C9B 1.4438(17)
N1B C8B 1.4581(17)
C1A C2A 1.5060(19)
C2A C3A 1.5358(19)
C2A C7A 1.5412(17)
C2A H2AB 0.9900
C3A C11A 1.5031(18)
C3A C4A 1.5396(19)
C3A H3AA 0.9900
C4A C5A 1.5361(19)
C4A H4AA 0.9800
C4A H4AB 0.9800
C5A C6A 1.5413(19)
C5A H5AA 0.9800
C5A H5AB 0.9800
C6A C10A 1.496(2)
C6A C7A 1.5436(18)
C6A H6AA 0.9900
C7A C8A 1.5468(18)
C7A H7AA 0.9900
C8A H8AA 0.9900
C9A H9AA 0.9700
C9A H9AB 0.9700
C9A H9AC 0.9700
C10A C11A 1.3259(19)
C10A H10A 0.9400
C11A H11A 0.9400
C1B C2B 1.4970(19)
C2B C7B 1.5370(19)
C2B C3B 1.5440(17)
C2B H2BB 0.9900
C3B C11B 1.493(2)
C3B C4B 1.5347(19)
C3B H3BA 0.9900
C4B C5B 1.539(2)
C4B H4BA 0.9800
C4B H4BB 0.9800
C5B C6B 1.546(2)
C5B H5BA 0.9800
C5B H5BB 0.9800
C6B C10B 1.4954(19)
C6B C7B 1.5404(19)
C6B H6BA 0.9900
C7B C8B 1.5350(19)
C7B H7BA 0.9900
C8B H8BA 0.9900
C9B H9BA 0.9700
C9B H9BB 0.9700
C9B H9BC 0.9700
C10B C11B 1.320(2)
C10B H10B 0.9400
C11B H11B 0.9400

loop_
_geom_hbond_atom_site_label_D
_geom_hbond_atom_site_label_H
_geom_hbond_atom_site_label_A
_geom_hbond_site_symmetry_A
_geom_hbond_distance_DH
_geom_hbond_distance_HA
_geom_hbond_distance_DA
_geom_hbond_angle_DHA
O2A H2AA O1B 1_544 0.83 1.90 2.7322(16) 178
O2B H2BA O1A . 0.83 1.86 2.6868(16) 179

loop_
_geom_torsion_atom_site_label_1
_geom_torsion_atom_site_label_2
_geom_torsion_atom_site_label_3
_geom_torsion_atom_site_label_4
_geom_torsion
C9A N1A C1A O1A 6.4(2)
C8A N1A C1A O1A -177.31(11)
C9A N1A C1A C2A -172.17(11)
C8A N1A C1A C2A 4.11(15)
O1A C1A C2A C3A 53.72(16)
N1A C1A C2A C3A -127.73(11)
O1A C1A C2A C7A 174.97(12)
N1A C1A C2A C7A -6.48(14)
C1A C2A C3A C11A 58.84(13)
C7A C2A C3A C11A -58.90(14)
C1A C2A C3A C4A 175.14(10)
C7A C2A C3A C4A 57.39(13)
C11A C3A C4A C5A 53.87(15)
C2A C3A C4A C5A -60.89(14)
C3A C4A C5A C6A 1.25(16)
C4A C5A C6A C10A -55.20(14)
C4A C5A C6A C7A 62.00(15)
C1A C2A C7A C6A -117.75(12)
C3A C2A C7A C6A 5.20(14)
C1A C2A C7A C8A 6.34(13)
C3A C2A C7A C8A 129.29(11)
C10A C6A C7A C2A 51.26(14)
C5A C6A C7A C2A -65.30(14)
C10A C6A C7A C8A -66.97(14)
C5A C6A C7A C8A 176.47(12)
C1A N1A C8A O2A 121.68(11)
C9A N1A C8A O2A -61.90(15)
C1A N1A C8A C7A 0.15(14)
C9A N1A C8A C7A 176.57(11)
C2A C7A C8A O2A -122.74(11)
C6A C7A C8A O2A -3.56(16)
C2A C7A C8A N1A -4.16(13)
C6A C7A C8A N1A 115.02(12)
C5A C6A C10A C11A 57.17(15)
C7A C6A C10A C11A -58.26(15)
C6A C10A C11A C3A 0.68(17)
C2A C3A C11A C10A 57.79(15)
C4A C3A C11A C10A -57.75(15)
C9B N1B C1B O1B -4.9(2)
C8B N1B C1B O1B 178.45(11)
C9B N1B C1B C2B 174.51(11)
C8B N1B C1B C2B -2.10(14)
O1B C1B C2B C7B -175.46(12)
N1B C1B C2B C7B 5.11(13)
O1B C1B C2B C3B -55.60(17)
N1B C1B C2B C3B 124.96(12)
C1B C2B C3B C11B -60.52(15)
C7B C2B C3B C11B 56.37(14)
C1B C2B C3B C4B -176.62(12)
C7B C2B C3B C4B -59.73(14)
C11B C3B C4B C5B -54.41(15)
C2B C3B C4B C5B 61.36(15)
C3B C4B C5B C6B -0.81(16)
C4B C5B C6B C10B 55.33(15)
C4B C5B C6B C7B -61.89(14)
C1B C2B C7B C8B -6.01(13)
C3B C2B C7B C8B -127.31(11)
C1B C2B C7B C6B 118.66(11)
C3B C2B C7B C6B -2.65(15)
C10B C6B C7B C8B 65.93(15)
C5B C6B C7B C8B -177.76(11)
C10B C6B C7B C2B -52.80(15)
C5B C6B C7B C2B 63.52(14)
C1B N1B C8B O2B -122.62(12)
C9B N1B C8B O2B 60.66(14)
C1B N1B C8B C7B -1.86(14)
C9B N1B C8B C7B -178.57(10)
C2B C7B C8B O2B 124.52(11)
C6B C7B C8B O2B 4.39(16)
C2B C7B C8B N1B 4.85(13)
C6B C7B C8B N1B -115.29(12)
C7B C6B C10B C11B 58.18(15)
C5B C6B C10B C11B -57.51(16)
C6B C10B C11B C3B -0.69(17)
C4B C3B C11B C10B 58.48(15)
C2B C3B C11B C10B -57.10(15)
